data_4324703
loop_
_publ_author_name
'Lei Yang'
'Jacqui Tehranchi'
'William B. Tolman'

_publ_section_title
;
 Reactions of Ph3Sb=S with Copper(I) Complexes Supported by N-Donor
 Ligands: Formation of Stable Adducts and S-Transfer Reactivity
;
_journal_name_full 'Inorganic Chemistry'
_journal_page_first 2606
_journal_page_last 2612
_journal_paper_doi 10.1021/ic102449m
_journal_volume 50
_journal_year 2011
_chemical_formula_moiety 'C33 H48 Cu F6 N3 S Sb2'
_chemical_formula_sum 'C33 H48 Cu F6 N3 S Sb2'
_chemical_formula_weight 939.84
_chemical_name_common 10081m
_chemical_name_systematic
; 
 ? 
;
_space_group_IT_number 14
_symmetry_cell_setting monoclinic
_symmetry_space_group_name_Hall '-P 2yn'
_symmetry_space_group_name_H-M 'P 1 21/n 1'
_atom_sites_solution_hydrogens geom
_atom_sites_solution_primary direct
_atom_sites_solution_secondary difmap
_audit_creation_method SHELXL-97
_cell_angle_alpha 90.00
_cell_angle_beta 113.384(3)
_cell_angle_gamma 90.00
_cell_formula_units_Z 4
_cell_length_a 17.078(2)
_cell_length_b 11.7512(15)
_cell_length_c 20.179(3)
_cell_measurement_reflns_used 4037
_cell_measurement_temperature 173(2)
_cell_measurement_theta_max 27.33
_cell_measurement_theta_min 2.65
_cell_volume 3717.0(9)
_computing_cell_refinement 'SAINT, Bruker'
_computing_data_collection 'SMART, Bruker'
_computing_data_reduction 'SAINT, Bruker'
_computing_molecular_graphics 'SHELXTL, Bruker'
_computing_structure_refinement 'SHELXL-97 (Sheldrick, 1997)'
_computing_structure_solution 'SHELXS-97 (Sheldrick, 1990)'
_diffrn_ambient_temperature 173(2)
_diffrn_measured_fraction_theta_full 0.995
_diffrn_measured_fraction_theta_max 0.995
_diffrn_measurement_device_type 'Bruker SMART Platform CCD'
_diffrn_measurement_method 'area detector, omega scans per phi'
_diffrn_radiation_monochromator graphite
_diffrn_radiation_source normal
_diffrn_radiation_type MoK\a
_diffrn_radiation_wavelength 0.71073
_diffrn_reflns_av_R_equivalents 0.0403
_diffrn_reflns_av_sigmaI/netI 0.0288
_diffrn_reflns_limit_h_max 22
_diffrn_reflns_limit_h_min -22
_diffrn_reflns_limit_k_max 15
_diffrn_reflns_limit_k_min -15
_diffrn_reflns_limit_l_max 26
_diffrn_reflns_limit_l_min -26
_diffrn_reflns_number 43534
_diffrn_reflns_theta_full 27.57
_diffrn_reflns_theta_max 27.57
_diffrn_reflns_theta_min 1.33
_exptl_absorpt_coefficient_mu 2.123
_exptl_absorpt_correction_T_max 0.9013
_exptl_absorpt_correction_T_min 0.5684
_exptl_absorpt_correction_type multi-scan
_exptl_absorpt_process_details 'SADABS, R. Blessing, 1995'
_exptl_crystal_colour yellow
_exptl_crystal_density_diffrn 1.679
_exptl_crystal_description plate
_exptl_crystal_F_000 1872
_exptl_crystal_size_max 0.30
_exptl_crystal_size_mid 0.20
_exptl_crystal_size_min 0.05
_refine_diff_density_max 1.312
_refine_diff_density_min -0.776
_refine_diff_density_rms 0.082
_refine_ls_extinction_method none
_refine_ls_goodness_of_fit_ref 1.056
_refine_ls_hydrogen_treatment constr
_refine_ls_matrix_type full
_refine_ls_number_parameters 446
_refine_ls_number_reflns 8563
_refine_ls_number_restraints 0
_refine_ls_restrained_S_all 1.056
_refine_ls_R_factor_all 0.0357
_refine_ls_R_factor_gt 0.0257
_refine_ls_shift/su_max 0.004
_refine_ls_shift/su_mean 0.000
_refine_ls_structure_factor_coef Fsqd
_refine_ls_weighting_details 'calc w=1/[\s^2^(Fo^2^)+(0.0208P)^2^+4.4775P] where P=(Fo^2^+2Fc^2^)/3'
_refine_ls_weighting_scheme calc
_refine_ls_wR_factor_gt 0.0581
_refine_ls_wR_factor_ref 0.0630
_reflns_number_gt 7219
_reflns_number_total 8563
_reflns_threshold_expression >2sigma(I)
_cod_data_source_file ic102449m_si_003_3.cif
_cod_data_source_block (iPr3TACN)Cu_SSbF6
_cod_original_cell_volume 3717.1(8)
_cod_database_code 4324703

loop_
_symmetry_equiv_pos_as_xyz
'x, y, z'
'-x+1/2, y+1/2, -z+1/2'
'-x, -y, -z'
'x-1/2, -y-1/2, z-1/2'

loop_
_atom_site_label
_atom_site_type_symbol
_atom_site_fract_x
_atom_site_fract_y
_atom_site_fract_z
_atom_site_U_iso_or_equiv
_atom_site_adp_type
_atom_site_occupancy
_atom_site_symmetry_multiplicity
_atom_site_calc_flag
_atom_site_refinement_flags
_atom_site_disorder_assembly
_atom_site_disorder_group
Cu1 Cu 1.377769(18) 0.95660(3) 0.599906(16) 0.02176(7) Uani 1 1 d . . .
C1 C 1.20038(16) 0.9030(3) 0.52549(14) 0.0296(6) Uani 1 1 d . . .
H1A H 1.2101 0.8240 0.5441 0.036 Uiso 1 1 calc R . .
H1B H 1.1439 0.9055 0.4846 0.036 Uiso 1 1 calc R . .
C2 C 1.19907(16) 0.9817(2) 0.58469(14) 0.0287(6) Uani 1 1 d . . .
H2A H 1.1749 1.0559 0.5630 0.034 Uiso 1 1 calc R . .
H2B H 1.1609 0.9489 0.6060 0.034 Uiso 1 1 calc R . .
N1 N 1.26711(13) 0.93322(19) 0.49893(11) 0.0256(5) Uani 1 1 d . . .
C3 C 1.31021(18) 1.1900(2) 0.59704(16) 0.0304(6) Uani 1 1 d . . .
H3A H 1.2528 1.1995 0.5581 0.036 Uiso 1 1 calc R . .
H3B H 1.3330 1.2668 0.6144 0.036 Uiso 1 1 calc R . .
C4 C 1.30215(18) 1.1239(2) 0.65879(15) 0.0286(6) Uani 1 1 d . . .
H4A H 1.3557 1.1324 0.7023 0.034 Uiso 1 1 calc R . .
H4B H 1.2555 1.1575 0.6698 0.034 Uiso 1 1 calc R . .
N2 N 1.28464(13) 1.00103(18) 0.64325(11) 0.0231(4) Uani 1 1 d . . .
C5 C 1.32607(18) 1.1244(2) 0.48751(15) 0.0318(6) Uani 1 1 d . . .
H5A H 1.3688 1.0968 0.4695 0.038 Uiso 1 1 calc R . .
H5B H 1.3074 1.2010 0.4669 0.038 Uiso 1 1 calc R . .
C6 C 1.24951(17) 1.0445(2) 0.46130(15) 0.0321(6) Uani 1 1 d . . .
H6A H 1.2015 1.0816 0.4686 0.039 Uiso 1 1 calc R . .
H6B H 1.2317 1.0314 0.4089 0.039 Uiso 1 1 calc R . .
C7 C 1.27931(17) 0.8383(2) 0.45458(14) 0.0301(6) Uani 1 1 d . . .
H7A H 1.2964 0.7698 0.4865 0.036 Uiso 1 1 calc R . .
C8 C 1.19902(19) 0.8058(3) 0.38886(16) 0.0441(8) Uani 1 1 d . . .
H8A H 1.2117 0.7413 0.3640 0.066 Uiso 1 1 calc R . .
H8B H 1.1803 0.8708 0.3558 0.066 Uiso 1 1 calc R . .
H8C H 1.1537 0.7845 0.4047 0.066 Uiso 1 1 calc R . .
C9 C 1.35179(18) 0.8630(3) 0.43123(16) 0.0380(7) Uani 1 1 d . . .
H9A H 1.3634 0.7951 0.4084 0.057 Uiso 1 1 calc R . .
H9B H 1.4030 0.8835 0.4735 0.057 Uiso 1 1 calc R . .
H9C H 1.3358 0.9262 0.3967 0.057 Uiso 1 1 calc R . .
C10 C 1.29748(17) 0.9387(2) 0.71150(14) 0.0261(5) Uani 1 1 d . . .
H10A H 1.3588 0.9489 0.7445 0.031 Uiso 1 1 calc R . .
C11 C 1.2447(2) 0.9829(3) 0.75199(17) 0.0402(7) Uani 1 1 d . . .
H11A H 1.2596 1.0625 0.7657 0.060 Uiso 1 1 calc R . .
H11B H 1.2568 0.9370 0.7955 0.060 Uiso 1 1 calc R . .
H11C H 1.1839 0.9775 0.7207 0.060 Uiso 1 1 calc R . .
C12 C 1.28359(18) 0.8125(2) 0.69781(16) 0.0317(6) Uani 1 1 d . . .
H12A H 1.3149 0.7863 0.6691 0.048 Uiso 1 1 calc R . .
H12B H 1.2226 0.7974 0.6714 0.048 Uiso 1 1 calc R . .
H12C H 1.3043 0.7718 0.7440 0.048 Uiso 1 1 calc R . .
N3 N 1.36662(14) 1.13342(18) 0.56713(12) 0.0259(5) Uani 1 1 d . . .
C14 C 1.49931(19) 1.1875(2) 0.67175(16) 0.0366(7) Uani 1 1 d . . .
H14A H 1.4976 1.1112 0.6908 0.055 Uiso 1 1 calc R . .
H14B H 1.4716 1.2418 0.6924 0.055 Uiso 1 1 calc R . .
H14C H 1.5588 1.2102 0.6847 0.055 Uiso 1 1 calc R . .
C13 C 1.45296(18) 1.1862(2) 0.59050(15) 0.0299(6) Uani 1 1 d . . .
H13A H 1.4870 1.1372 0.5712 0.036 Uiso 1 1 calc R . .
C15 C 1.4514(2) 1.3061(3) 0.55985(19) 0.0434(8) Uani 1 1 d . . .
H15A H 1.4273 1.3027 0.5070 0.065 Uiso 1 1 calc R . .
H15B H 1.5096 1.3362 0.5773 0.065 Uiso 1 1 calc R . .
H15C H 1.4162 1.3561 0.5757 0.065 Uiso 1 1 calc R . .
S1 S 1.50649(4) 0.88575(5) 0.62847(4) 0.02444(13) Uani 1 1 d . . .
Sb1 Sb 1.499535(10) 0.707297(13) 0.670308(8) 0.01933(5) Uani 1 1 d . . .
C16 C 1.61358(16) 0.6180(2) 0.68831(13) 0.0241(5) Uani 1 1 d . . .
C17 C 1.68039(17) 0.6735(2) 0.67979(14) 0.0290(6) Uani 1 1 d . . .
H17A H 1.6732 0.7493 0.6620 0.035 Uiso 1 1 calc R . .
C18 C 1.75809(18) 0.6184(3) 0.69719(16) 0.0394(7) Uani 1 1 d . . .
H18A H 1.8040 0.6560 0.6910 0.047 Uiso 1 1 calc R . .
C19 C 1.7679(2) 0.5086(3) 0.72350(17) 0.0469(9) Uani 1 1 d . . .
H19A H 1.8213 0.4713 0.7367 0.056 Uiso 1 1 calc R . .
C20 C 1.7013(2) 0.4529(3) 0.73072(17) 0.0478(8) Uani 1 1 d . . .
H20A H 1.7086 0.3766 0.7478 0.057 Uiso 1 1 calc R . .
C21 C 1.62317(19) 0.5067(2) 0.71335(16) 0.0354(6) Uani 1 1 d . . .
H21A H 1.5771 0.4679 0.7185 0.043 Uiso 1 1 calc R . .
C22 C 1.40047(16) 0.6094(2) 0.59552(13) 0.0233(5) Uani 1 1 d . . .
C23 C 1.40447(18) 0.5912(2) 0.52911(14) 0.0289(6) Uani 1 1 d . . .
H23A H 1.4532 0.6153 0.5212 0.035 Uiso 1 1 calc R . .
C24 C 1.3379(2) 0.5380(2) 0.47430(15) 0.0356(7) Uani 1 1 d . . .
H24A H 1.3407 0.5258 0.4288 0.043 Uiso 1 1 calc R . .
C25 C 1.2674(2) 0.5029(3) 0.48583(17) 0.0406(7) Uani 1 1 d . . .
H25A H 1.2213 0.4672 0.4480 0.049 Uiso 1 1 calc R . .
C26 C 1.26352(19) 0.5193(3) 0.55251(18) 0.0408(7) Uani 1 1 d . . .
H26A H 1.2150 0.4942 0.5603 0.049 Uiso 1 1 calc R . .
C27 C 1.33011(17) 0.5724(2) 0.60771(15) 0.0304(6) Uani 1 1 d . . .
H27A H 1.3277 0.5833 0.6535 0.036 Uiso 1 1 calc R . .
C28 C 1.48824(15) 0.7144(2) 0.77017(13) 0.0240(5) Uani 1 1 d . . .
C29 C 1.47581(16) 0.6171(2) 0.80368(15) 0.0304(6) Uani 1 1 d . . .
H29A H 1.4712 0.5448 0.7814 0.036 Uiso 1 1 calc R . .
C30 C 1.47020(18) 0.6268(3) 0.87019(16) 0.0397(7) Uani 1 1 d . . .
H30A H 1.4622 0.5608 0.8939 0.048 Uiso 1 1 calc R . .
C31 C 1.4762(2) 0.7317(3) 0.90185(17) 0.0481(9) Uani 1 1 d . . .
H31A H 1.4707 0.7377 0.9468 0.058 Uiso 1 1 calc R . .
C32 C 1.4902(2) 0.8285(3) 0.86928(16) 0.0416(7) Uani 1 1 d . . .
H32A H 1.4954 0.9005 0.8921 0.050 Uiso 1 1 calc R . .
C33 C 1.49658(17) 0.8199(2) 0.80316(14) 0.0294(6) Uani 1 1 d . . .
H33A H 1.5066 0.8859 0.7805 0.035 Uiso 1 1 calc R . .
Sb2 Sb 1.021240(13) 0.265247(19) 0.383016(11) 0.03861(6) Uani 1 1 d . . .
F1 F 1.1137(7) 0.2534(10) 0.3675(6) 0.0520(17) Uani 0.263(11) 1 d P A 1
F2 F 1.0447(8) 0.3956(9) 0.3372(6) 0.0520(17) Uani 0.263(11) 1 d P A 1
F3 F 0.9628(9) 0.1799(11) 0.3071(8) 0.0520(17) Uani 0.263(11) 1 d P A 1
F4 F 1.0532(9) 0.1497(14) 0.4477(9) 0.0520(17) Uani 0.263(11) 1 d P A 1
F5 F 1.0785(7) 0.3648(9) 0.4619(6) 0.0520(17) Uani 0.263(11) 1 d P A 1
F6 F 0.9290(11) 0.2850(13) 0.4140(9) 0.0520(17) Uani 0.263(11) 1 d P A 1
F1' F 1.0966(4) 0.2020(6) 0.3439(3) 0.0861(19) Uani 0.737(11) 1 d P A 2
F2' F 0.9977(4) 0.3948(3) 0.32720(19) 0.0714(16) Uani 0.737(11) 1 d P A 2
F3' F 0.9329(3) 0.1987(6) 0.3034(3) 0.0886(18) Uani 0.737(11) 1 d P A 2
F4' F 1.0297(4) 0.1287(4) 0.4339(3) 0.0769(16) Uani 0.737(11) 1 d P A 2
F5' F 1.1122(4) 0.3154(7) 0.4614(2) 0.113(3) Uani 0.737(11) 1 d P A 2
F6' F 0.9440(6) 0.3199(9) 0.4144(5) 0.146(4) Uani 0.737(11) 1 d P A 2

loop_
_atom_site_aniso_label
_atom_site_aniso_U_11
_atom_site_aniso_U_22
_atom_site_aniso_U_33
_atom_site_aniso_U_23
_atom_site_aniso_U_13
_atom_site_aniso_U_12
Cu1 0.01843(14) 0.02379(15) 0.02325(15) 0.00219(12) 0.00846(12) 0.00352(11)
C1 0.0167(12) 0.0418(16) 0.0276(14) 0.0005(12) 0.0059(10) 0.0002(11)
C2 0.0197(12) 0.0369(15) 0.0310(14) 0.0034(12) 0.0116(11) 0.0054(11)
N1 0.0192(10) 0.0347(12) 0.0226(11) 0.0021(9) 0.0078(9) 0.0050(9)
C3 0.0320(14) 0.0259(13) 0.0390(15) 0.0047(11) 0.0202(12) 0.0062(11)
C4 0.0322(14) 0.0257(13) 0.0360(15) -0.0021(11) 0.0220(12) 0.0048(11)
N2 0.0223(10) 0.0252(11) 0.0244(11) 0.0013(9) 0.0120(9) 0.0019(8)
C5 0.0350(15) 0.0340(15) 0.0304(14) 0.0106(12) 0.0174(12) 0.0084(12)
C6 0.0271(14) 0.0429(16) 0.0248(13) 0.0090(12) 0.0087(11) 0.0126(12)
C7 0.0250(13) 0.0390(15) 0.0228(13) -0.0039(11) 0.0057(11) 0.0035(11)
C8 0.0314(16) 0.062(2) 0.0305(15) -0.0138(15) 0.0037(13) -0.0012(15)
C9 0.0325(15) 0.0542(19) 0.0289(15) -0.0077(13) 0.0139(12) 0.0029(13)
C10 0.0256(13) 0.0307(14) 0.0257(13) 0.0037(11) 0.0143(11) 0.0048(10)
C11 0.0497(18) 0.0432(17) 0.0424(17) 0.0068(14) 0.0340(15) 0.0093(14)
C12 0.0290(14) 0.0307(14) 0.0386(15) 0.0050(12) 0.0168(12) 0.0019(11)
N3 0.0268(11) 0.0260(11) 0.0291(11) 0.0063(9) 0.0155(9) 0.0049(9)
C14 0.0378(16) 0.0322(15) 0.0418(17) -0.0015(13) 0.0179(14) -0.0047(13)
C13 0.0330(14) 0.0251(13) 0.0387(15) 0.0027(11) 0.0218(12) 0.0019(11)
C15 0.0508(19) 0.0339(16) 0.057(2) 0.0099(14) 0.0337(17) -0.0013(14)
S1 0.0198(3) 0.0216(3) 0.0318(3) 0.0055(2) 0.0101(3) 0.0019(2)
Sb1 0.01834(8) 0.01929(8) 0.01916(8) 0.00028(6) 0.00618(6) 0.00001(6)
C16 0.0250(12) 0.0251(13) 0.0196(12) -0.0016(10) 0.0060(10) 0.0057(10)
C17 0.0264(13) 0.0318(14) 0.0274(13) -0.0069(11) 0.0091(11) -0.0022(11)
C18 0.0218(14) 0.055(2) 0.0369(16) -0.0180(14) 0.0066(12) -0.0008(13)
C19 0.0320(16) 0.059(2) 0.0381(17) -0.0120(15) 0.0013(14) 0.0204(15)
C20 0.053(2) 0.0408(18) 0.0392(18) 0.0060(14) 0.0070(15) 0.0239(16)
C21 0.0388(16) 0.0298(14) 0.0367(16) 0.0032(12) 0.0140(13) 0.0060(12)
C22 0.0246(12) 0.0199(12) 0.0227(12) -0.0007(9) 0.0066(10) -0.0008(10)
C23 0.0334(14) 0.0271(13) 0.0271(13) 0.0006(11) 0.0131(12) -0.0029(11)
C24 0.0472(17) 0.0321(15) 0.0225(13) -0.0031(11) 0.0084(13) -0.0030(13)
C25 0.0374(16) 0.0367(16) 0.0354(16) -0.0081(13) 0.0012(13) -0.0099(13)
C26 0.0312(15) 0.0414(17) 0.0485(19) -0.0084(14) 0.0144(14) -0.0131(13)
C27 0.0301(14) 0.0323(14) 0.0296(14) -0.0031(11) 0.0128(12) -0.0035(11)
C28 0.0190(12) 0.0305(13) 0.0202(12) 0.0025(10) 0.0054(10) 0.0017(10)
C29 0.0225(13) 0.0362(15) 0.0296(14) 0.0046(12) 0.0074(11) -0.0026(11)
C30 0.0274(14) 0.060(2) 0.0326(15) 0.0143(14) 0.0128(12) -0.0033(14)
C31 0.0395(18) 0.081(3) 0.0275(16) 0.0024(16) 0.0168(14) 0.0062(17)
C32 0.0405(17) 0.055(2) 0.0273(15) -0.0079(14) 0.0116(13) 0.0089(15)
C33 0.0271(13) 0.0329(14) 0.0249(13) -0.0003(11) 0.0068(11) 0.0059(11)
Sb2 0.03478(11) 0.04327(12) 0.03226(11) 0.00992(9) 0.00744(9) -0.00193(9)
F1 0.054(3) 0.050(3) 0.054(3) 0.0037(18) 0.024(2) -0.008(2)
F2 0.054(3) 0.050(3) 0.054(3) 0.0037(18) 0.024(2) -0.008(2)
F3 0.054(3) 0.050(3) 0.054(3) 0.0037(18) 0.024(2) -0.008(2)
F4 0.054(3) 0.050(3) 0.054(3) 0.0037(18) 0.024(2) -0.008(2)
F5 0.054(3) 0.050(3) 0.054(3) 0.0037(18) 0.024(2) -0.008(2)
F6 0.054(3) 0.050(3) 0.054(3) 0.0037(18) 0.024(2) -0.008(2)
F1' 0.087(3) 0.110(4) 0.081(3) 0.031(3) 0.054(3) 0.047(3)
F2' 0.111(4) 0.0392(16) 0.0503(19) 0.0171(13) 0.018(2) 0.001(2)
F3' 0.051(3) 0.152(5) 0.050(2) -0.012(2) 0.007(2) -0.042(3)
F4' 0.117(5) 0.054(3) 0.060(3) 0.020(2) 0.035(3) -0.022(2)
F5' 0.102(4) 0.137(5) 0.052(2) 0.004(3) -0.018(2) -0.068(4)
F6' 0.177(7) 0.200(9) 0.100(4) 0.058(5) 0.097(5) 0.128(6)

loop_
_atom_type_symbol
_atom_type_description
_atom_type_scat_dispersion_real
_atom_type_scat_dispersion_imag
_atom_type_scat_source
C C 0.0033 0.0016 'International Tables Vol C Tables 4.2.6.8 and 6.1.1.4'
H H 0.0000 0.0000 'International Tables Vol C Tables 4.2.6.8 and 6.1.1.4'
N N 0.0061 0.0033 'International Tables Vol C Tables 4.2.6.8 and 6.1.1.4'
F F 0.0171 0.0103 'International Tables Vol C Tables 4.2.6.8 and 6.1.1.4'
S S 0.1246 0.1234 'International Tables Vol C Tables 4.2.6.8 and 6.1.1.4'
Cu Cu 0.3201 1.2651 'International Tables Vol C Tables 4.2.6.8 and 6.1.1.4'
Sb Sb -0.5866 1.5461 'International Tables Vol C Tables 4.2.6.8 and 6.1.1.4'

loop_
_geom_angle_atom_site_label_1
_geom_angle_atom_site_label_2
_geom_angle_atom_site_label_3
_geom_angle
N2 Cu1 N3 84.39(8)
N2 Cu1 N1 84.52(8)
N3 Cu1 N1 84.08(8)
N2 Cu1 S1 143.48(6)
N3 Cu1 S1 113.59(6)
N1 Cu1 S1 127.05(6)
N1 C1 C2 113.1(2)
N1 C1 H1A 109.0
C2 C1 H1A 109.0
N1 C1 H1B 109.0
C2 C1 H1B 109.0
H1A C1 H1B 107.8
N2 C2 C1 113.7(2)
N2 C2 H2A 108.8
C1 C2 H2A 108.8
N2 C2 H2B 108.8
C1 C2 H2B 108.8
H2A C2 H2B 107.7
C6 N1 C1 111.6(2)
C6 N1 C7 113.6(2)
C1 N1 C7 110.3(2)
C6 N1 Cu1 106.99(16)
C1 N1 Cu1 101.43(15)
C7 N1 Cu1 112.26(15)
N3 C3 C4 112.9(2)
N3 C3 H3A 109.0
C4 C3 H3A 109.0
N3 C3 H3B 109.0
C4 C3 H3B 109.0
H3A C3 H3B 107.8
N2 C4 C3 113.6(2)
N2 C4 H4A 108.8
C3 C4 H4A 108.8
N2 C4 H4B 108.8
C3 C4 H4B 108.8
H4A C4 H4B 107.7
C4 N2 C2 111.6(2)
C4 N2 C10 109.8(2)
C2 N2 C10 113.3(2)
C4 N2 Cu1 101.64(14)
C2 N2 Cu1 106.87(15)
C10 N2 Cu1 113.04(15)
N3 C5 C6 112.8(2)
N3 C5 H5A 109.0
C6 C5 H5A 109.0
N3 C5 H5B 109.0
C6 C5 H5B 109.0
H5A C5 H5B 107.8
N1 C6 C5 113.2(2)
N1 C6 H6A 108.9
C5 C6 H6A 108.9
N1 C6 H6B 108.9
C5 C6 H6B 108.9
H6A C6 H6B 107.7
N1 C7 C9 111.6(2)
N1 C7 C8 114.5(2)
C9 C7 C8 109.8(2)
N1 C7 H7A 106.8
C9 C7 H7A 106.8
C8 C7 H7A 106.8
C7 C8 H8A 109.5
C7 C8 H8B 109.5
H8A C8 H8B 109.5
C7 C8 H8C 109.5
H8A C8 H8C 109.5
H8B C8 H8C 109.5
C7 C9 H9A 109.5
C7 C9 H9B 109.5
H9A C9 H9B 109.5
C7 C9 H9C 109.5
H9A C9 H9C 109.5
H9B C9 H9C 109.5
N2 C10 C12 110.9(2)
N2 C10 C11 115.1(2)
C12 C10 C11 110.4(2)
N2 C10 H10A 106.7
C12 C10 H10A 106.7
C11 C10 H10A 106.7
C10 C11 H11A 109.5
C10 C11 H11B 109.5
H11A C11 H11B 109.5
C10 C11 H11C 109.5
H11A C11 H11C 109.5
H11B C11 H11C 109.5
C10 C12 H12A 109.5
C10 C12 H12B 109.5
H12A C12 H12B 109.5
C10 C12 H12C 109.5
H12A C12 H12C 109.5
H12B C12 H12C 109.5
C5 N3 C3 112.0(2)
C5 N3 C13 110.5(2)
C3 N3 C13 113.9(2)
C5 N3 Cu1 102.10(16)
C3 N3 Cu1 107.38(15)
C13 N3 Cu1 110.25(15)
C13 C14 H14A 109.5
C13 C14 H14B 109.5
H14A C14 H14B 109.5
C13 C14 H14C 109.5
H14A C14 H14C 109.5
H14B C14 H14C 109.5
N3 C13 C14 111.9(2)
N3 C13 C15 113.4(2)
C14 C13 C15 110.3(2)
N3 C13 H13A 107.0
C14 C13 H13A 107.0
C15 C13 H13A 107.0
C13 C15 H15A 109.5
C13 C15 H15B 109.5
H15A C15 H15B 109.5
C13 C15 H15C 109.5
H15A C15 H15C 109.5
H15B C15 H15C 109.5
Cu1 S1 Sb1 104.55(3)
C28 Sb1 C22 110.83(10)
C28 Sb1 C16 106.51(9)
C22 Sb1 C16 106.00(10)
C28 Sb1 S1 110.88(7)
C22 Sb1 S1 112.45(7)
C16 Sb1 S1 109.89(7)
C17 C16 C21 120.3(2)
C17 C16 Sb1 119.66(19)
C21 C16 Sb1 119.9(2)
C16 C17 C18 120.1(3)
C16 C17 H17A 120.0
C18 C17 H17A 120.0
C19 C18 C17 119.4(3)
C19 C18 H18A 120.3
C17 C18 H18A 120.3
C20 C19 C18 120.6(3)
C20 C19 H19A 119.7
C18 C19 H19A 119.7
C19 C20 C21 120.7(3)
C19 C20 H20A 119.7
C21 C20 H20A 119.7
C16 C21 C20 118.9(3)
C16 C21 H21A 120.6
C20 C21 H21A 120.6
C23 C22 C27 120.1(2)
C23 C22 Sb1 116.34(19)
C27 C22 Sb1 123.35(19)
C24 C23 C22 120.2(3)
C24 C23 H23A 119.9
C22 C23 H23A 119.9
C25 C24 C23 119.8(3)
C25 C24 H24A 120.1
C23 C24 H24A 120.1
C24 C25 C26 120.3(3)
C24 C25 H25A 119.9
C26 C25 H25A 119.9
C27 C26 C25 120.2(3)
C27 C26 H26A 119.9
C25 C26 H26A 119.9
C26 C27 C22 119.4(3)
C26 C27 H27A 120.3
C22 C27 H27A 120.3
C29 C28 C33 120.6(2)
C29 C28 Sb1 121.7(2)
C33 C28 Sb1 117.70(19)
C28 C29 C30 119.1(3)
C28 C29 H29A 120.5
C30 C29 H29A 120.5
C31 C30 C29 120.2(3)
C31 C30 H30A 119.9
C29 C30 H30A 119.9
C30 C31 C32 120.9(3)
C30 C31 H31A 119.6
C32 C31 H31A 119.6
C31 C32 C33 119.6(3)
C31 C32 H32A 120.2
C33 C32 H32A 120.2
C32 C33 C28 119.7(3)
C32 C33 H33A 120.2
C28 C33 H33A 120.2
F1 Sb2 F3 92.2(5)
F1 Sb2 F6' 160.6(4)
F3 Sb2 F6' 105.5(5)
F1 Sb2 F4 92.0(6)
F3 Sb2 F4 96.0(6)
F6' Sb2 F4 93.9(6)
F1 Sb2 F5' 70.0(4)
F3 Sb2 F5' 158.3(4)
F6' Sb2 F5' 94.1(4)
F4 Sb2 F5' 73.0(4)
F1 Sb2 F2' 87.1(5)
F3 Sb2 F2' 91.6(4)
F6' Sb2 F2' 84.7(4)
F4 Sb2 F2' 172.4(5)
F5' Sb2 F2' 99.7(3)
F1 Sb2 F4' 98.8(4)
F3 Sb2 F4' 83.4(4)
F6' Sb2 F4' 91.2(3)
F4 Sb2 F4' 14.1(5)
F5' Sb2 F4' 86.98(19)
F2' Sb2 F4' 172.4(4)
F1 Sb2 F3' 106.9(4)
F3 Sb2 F3' 16.4(4)
F6' Sb2 F3' 89.9(3)
F4 Sb2 F3' 102.3(5)
F5' Sb2 F3' 174.0(3)
F2' Sb2 F3' 85.2(3)
F4' Sb2 F3' 88.5(2)
F1 Sb2 F5 89.9(4)
F3 Sb2 F5 176.1(5)
F6' Sb2 F5 72.0(4)
F4 Sb2 F5 87.2(5)
F5' Sb2 F5 25.3(3)
F2' Sb2 F5 85.3(4)
F4' Sb2 F5 99.5(3)
F3' Sb2 F5 160.2(3)
F1 Sb2 F1' 23.2(3)
F3 Sb2 F1' 70.3(4)
F6' Sb2 F1' 175.8(3)
F4 Sb2 F1' 86.9(5)
F5' Sb2 F1' 90.1(2)
F2' Sb2 F1' 95.1(3)
F4' Sb2 F1' 88.6(2)
F3' Sb2 F1' 85.9(2)
F5 Sb2 F1' 112.2(3)
F1 Sb2 F2 66.2(6)
F3 Sb2 F2 100.9(5)
F6' Sb2 F2 102.0(5)
F4 Sb2 F2 152.6(7)
F5' Sb2 F2 83.7(4)
F2' Sb2 F2 22.8(3)
F4' Sb2 F2 164.3(5)
F3' Sb2 F2 99.9(4)
F5 Sb2 F2 77.0(5)
F1' Sb2 F2 78.9(4)
F1 Sb2 F6 171.8(6)
F3 Sb2 F6 95.5(6)
F6' Sb2 F6 14.3(6)
F4 Sb2 F6 84.7(7)
F5' Sb2 F6 101.8(5)
F2' Sb2 F6 95.2(5)
F4' Sb2 F6 79.7(5)
F3' Sb2 F6 81.1(5)
F5 Sb2 F6 82.5(5)
F1' Sb2 F6 162.7(5)
F2 Sb2 F6 114.6(6)

loop_
_geom_bond_atom_site_label_1
_geom_bond_atom_site_label_2
_geom_bond_distance
Cu1 N2 2.161(2)
Cu1 N3 2.166(2)
Cu1 N1 2.178(2)
Cu1 S1 2.2027(7)
C1 N1 1.482(3)
C1 C2 1.518(4)
C1 H1A 0.9900
C1 H1B 0.9900
C2 N2 1.488(3)
C2 H2A 0.9900
C2 H2B 0.9900
N1 C6 1.482(3)
N1 C7 1.495(3)
C3 N3 1.482(3)
C3 C4 1.520(4)
C3 H3A 0.9900
C3 H3B 0.9900
C4 N2 1.483(3)
C4 H4A 0.9900
C4 H4B 0.9900
N2 C10 1.497(3)
C5 N3 1.480(3)
C5 C6 1.524(4)
C5 H5A 0.9900
C5 H5B 0.9900
C6 H6A 0.9900
C6 H6B 0.9900
C7 C9 1.517(4)
C7 C8 1.530(4)
C7 H7A 1.0000
C8 H8A 0.9800
C8 H8B 0.9800
C8 H8C 0.9800
C9 H9A 0.9800
C9 H9B 0.9800
C9 H9C 0.9800
C10 C12 1.510(4)
C10 C11 1.528(4)
C10 H10A 1.0000
C11 H11A 0.9800
C11 H11B 0.9800
C11 H11C 0.9800
C12 H12A 0.9800
C12 H12B 0.9800
C12 H12C 0.9800
N3 C13 1.493(3)
C14 C13 1.512(4)
C14 H14A 0.9800
C14 H14B 0.9800
C14 H14C 0.9800
C13 C15 1.535(4)
C13 H13A 1.0000
C15 H15A 0.9800
C15 H15B 0.9800
C15 H15C 0.9800
S1 Sb1 2.2812(7)
Sb1 C28 2.101(3)
Sb1 C22 2.106(2)
Sb1 C16 2.113(2)
C16 C17 1.382(4)
C16 C21 1.389(4)
C17 C18 1.390(4)
C17 H17A 0.9500
C18 C19 1.380(5)
C18 H18A 0.9500
C19 C20 1.369(5)
C19 H19A 0.9500
C20 C21 1.390(4)
C20 H20A 0.9500
C21 H21A 0.9500
C22 C23 1.385(4)
C22 C27 1.389(4)
C23 C24 1.381(4)
C23 H23A 0.9500
C24 C25 1.377(4)
C24 H24A 0.9500
C25 C26 1.387(4)
C25 H25A 0.9500
C26 C27 1.385(4)
C26 H26A 0.9500
C27 H27A 0.9500
C28 C29 1.387(4)
C28 C33 1.388(4)
C29 C30 1.388(4)
C29 H29A 0.9500
C30 C31 1.373(5)
C30 H30A 0.9500
C31 C32 1.381(5)
C31 H31A 0.9500
C32 C33 1.385(4)
C32 H32A 0.9500
C33 H33A 0.9500
Sb2 F1 1.734(12)
Sb2 F3 1.771(15)
Sb2 F6' 1.794(8)
Sb2 F4 1.811(17)
Sb2 F5' 1.820(4)
Sb2 F2' 1.841(3)
Sb2 F4' 1.880(5)
Sb2 F3' 1.883(4)
Sb2 F5 1.904(11)
Sb2 F1' 1.906(4)
Sb2 F2 1.912(10)
Sb2 F6 1.926(19)

loop_
_geom_torsion_atom_site_label_1
_geom_torsion_atom_site_label_2
_geom_torsion_atom_site_label_3
_geom_torsion_atom_site_label_4
_geom_torsion
N1 C1 C2 N2 -48.3(3)
C2 C1 N1 C6 -66.4(3)
C2 C1 N1 C7 166.4(2)
C2 C1 N1 Cu1 47.2(2)
N2 Cu1 N1 C6 89.40(16)
N3 Cu1 N1 C6 4.49(16)
S1 Cu1 N1 C6 -110.71(15)
N2 Cu1 N1 C1 -27.63(16)
N3 Cu1 N1 C1 -112.54(16)
S1 Cu1 N1 C1 132.26(14)
N2 Cu1 N1 C7 -145.40(18)
N3 Cu1 N1 C7 129.70(18)
S1 Cu1 N1 C7 14.5(2)
N3 C3 C4 N2 -47.5(3)
C3 C4 N2 C2 -66.4(3)
C3 C4 N2 C10 167.1(2)
C3 C4 N2 Cu1 47.2(2)
C1 C2 N2 C4 130.0(2)
C1 C2 N2 C10 -105.5(3)
C1 C2 N2 Cu1 19.7(3)
N3 Cu1 N2 C4 -27.56(16)
N1 Cu1 N2 C4 -112.13(16)
S1 Cu1 N2 C4 95.33(17)
N3 Cu1 N2 C2 89.57(16)
N1 Cu1 N2 C2 5.00(16)
S1 Cu1 N2 C2 -147.55(13)
N3 Cu1 N2 C10 -145.15(17)
N1 Cu1 N2 C10 130.29(17)
S1 Cu1 N2 C10 -22.3(2)
C1 N1 C6 C5 130.4(2)
C7 N1 C6 C5 -104.1(3)
Cu1 N1 C6 C5 20.3(3)
N3 C5 C6 N1 -48.7(3)
C6 N1 C7 C9 58.1(3)
C1 N1 C7 C9 -175.7(2)
Cu1 N1 C7 C9 -63.4(2)
C6 N1 C7 C8 -67.5(3)
C1 N1 C7 C8 58.7(3)
Cu1 N1 C7 C8 171.0(2)
C4 N2 C10 C12 -177.7(2)
C2 N2 C10 C12 56.8(3)
Cu1 N2 C10 C12 -65.0(2)
C4 N2 C10 C11 56.1(3)
C2 N2 C10 C11 -69.4(3)
Cu1 N2 C10 C11 168.8(2)
C6 C5 N3 C3 -67.0(3)
C6 C5 N3 C13 164.9(2)
C6 C5 N3 Cu1 47.6(2)
C4 C3 N3 C5 130.3(2)
C4 C3 N3 C13 -103.4(3)
C4 C3 N3 Cu1 19.0(3)
N2 Cu1 N3 C5 -112.65(16)
N1 Cu1 N3 C5 -27.60(15)
S1 Cu1 N3 C5 100.40(15)
N2 Cu1 N3 C3 5.28(17)
N1 Cu1 N3 C3 90.33(17)
S1 Cu1 N3 C3 -141.67(15)
N2 Cu1 N3 C13 129.89(17)
N1 Cu1 N3 C13 -145.07(17)
S1 Cu1 N3 C13 -17.07(18)
C5 N3 C13 C14 -175.1(2)
C3 N3 C13 C14 57.8(3)
Cu1 N3 C13 C14 -63.0(2)
C5 N3 C13 C15 59.4(3)
C3 N3 C13 C15 -67.7(3)
Cu1 N3 C13 C15 171.56(19)
N2 Cu1 S1 Sb1 60.42(10)
N3 Cu1 S1 Sb1 174.65(7)
N1 Cu1 S1 Sb1 -84.48(8)
Cu1 S1 Sb1 C28 -69.57(8)
Cu1 S1 Sb1 C22 55.14(8)
Cu1 S1 Sb1 C16 172.95(7)
C28 Sb1 C16 C17 -115.2(2)
C22 Sb1 C16 C17 126.7(2)
S1 Sb1 C16 C17 5.0(2)
C28 Sb1 C16 C21 60.4(2)
C22 Sb1 C16 C21 -57.7(2)
S1 Sb1 C16 C21 -179.41(19)
C21 C16 C17 C18 -0.8(4)
Sb1 C16 C17 C18 174.7(2)
C16 C17 C18 C19 -0.5(4)
C17 C18 C19 C20 1.7(5)
C18 C19 C20 C21 -1.5(5)
C17 C16 C21 C20 1.0(4)
Sb1 C16 C21 C20 -174.5(2)
C19 C20 C21 C16 0.2(5)
C28 Sb1 C22 C23 -175.33(19)
C16 Sb1 C22 C23 -60.2(2)
S1 Sb1 C22 C23 59.9(2)
C28 Sb1 C22 C27 10.3(2)
C16 Sb1 C22 C27 125.5(2)
S1 Sb1 C22 C27 -114.4(2)
C27 C22 C23 C24 1.2(4)
Sb1 C22 C23 C24 -173.4(2)
C22 C23 C24 C25 -0.1(4)
C23 C24 C25 C26 -0.8(5)
C24 C25 C26 C27 0.7(5)
C25 C26 C27 C22 0.4(5)
C23 C22 C27 C26 -1.3(4)
Sb1 C22 C27 C26 172.9(2)
C22 Sb1 C28 C29 49.0(2)
C16 Sb1 C28 C29 -65.9(2)
S1 Sb1 C28 C29 174.57(18)
C22 Sb1 C28 C33 -133.22(19)
C16 Sb1 C28 C33 111.9(2)
S1 Sb1 C28 C33 -7.6(2)
C33 C28 C29 C30 1.2(4)
Sb1 C28 C29 C30 179.0(2)
C28 C29 C30 C31 0.5(4)
C29 C30 C31 C32 -1.8(5)
C30 C31 C32 C33 1.2(5)
C31 C32 C33 C28 0.5(4)
C29 C28 C33 C32 -1.7(4)
Sb1 C28 C33 C32 -179.6(2)
